data_7107179
loop_
_publ_author_name
'Jinsong Hu'
'Ling Qin'
'Mingdao Zhang'
'Xiaoqiang Yao'
'Yizhi Li'
'Zijian Guo'
'Hegen Zheng'
'Ziling Xue'

_publ_section_title
;
 Three self-penetrated, interlocked, and polycatenated supramolecular
 isomers via one-pot synthesis and crystallization
;
_journal_name_full Chem.Commun.
_journal_page_first 681
_journal_paper_doi 10.1039/c1cc16147d
_journal_volume 48
_journal_year 2012
_chemical_formula_moiety 'C59 H40 Cd2 F12 N4 O12'
_chemical_formula_sum 'C59 H40 Cd2 F12 N4 O12'
_chemical_formula_weight 1449.75
_chemical_name_systematic
;
?
;
_space_group_IT_number 14
_symmetry_cell_setting monoclinic
_symmetry_space_group_name_Hall '-P 2ybc'
_symmetry_space_group_name_H-M 'P 1 21/c 1'
_atom_sites_solution_hydrogens geom
_atom_sites_solution_primary direct
_atom_sites_solution_secondary difmap
_audit_creation_method SHELXL-97
_cell_angle_alpha 90.00
_cell_angle_beta 93.820(4)
_cell_angle_gamma 90.00
_cell_formula_units_Z 4
_cell_length_a 16.472(3)
_cell_length_b 14.387(3)
_cell_length_c 29.279(6)
_cell_measurement_reflns_used 7811
_cell_measurement_temperature 293(2)
_cell_measurement_theta_max 23.35
_cell_measurement_theta_min 2.50
_cell_volume 6923(2)
_computing_cell_refinement 'SMART (Bruker, 2000)'
_computing_data_collection 'SMART (Bruker, 2000)'
_computing_data_reduction 'SMART (Bruker, 2000)'
_computing_molecular_graphics SHELXTL
_computing_publication_material SHELXTL
_computing_structure_refinement 'SHELXL-97 (Sheldrick, 1997)'
_computing_structure_solution 'SHELXS-97 (Sheldrick, 1990)'
_diffrn_ambient_temperature 293(2)
_diffrn_measured_fraction_theta_full 0.999
_diffrn_measured_fraction_theta_max 0.999
_diffrn_measurement_device_type 'CCD area detector'
_diffrn_measurement_method 'phi and omega scans'
_diffrn_radiation_monochromator graphite
_diffrn_radiation_source 'fine-focus sealed tube'
_diffrn_radiation_type MoK\a
_diffrn_radiation_wavelength 0.71073
_diffrn_reflns_av_R_equivalents 0.0687
_diffrn_reflns_av_sigmaI/netI 0.0709
_diffrn_reflns_limit_h_max 19
_diffrn_reflns_limit_h_min -19
_diffrn_reflns_limit_k_max 9
_diffrn_reflns_limit_k_min -17
_diffrn_reflns_limit_l_max 34
_diffrn_reflns_limit_l_min -34
_diffrn_reflns_number 33893
_diffrn_reflns_theta_full 25.00
_diffrn_reflns_theta_max 25.00
_diffrn_reflns_theta_min 1.80
_exptl_absorpt_coefficient_mu 0.702
_exptl_absorpt_correction_T_max 0.839
_exptl_absorpt_correction_T_min 0.810
_exptl_absorpt_correction_type multi-scan
_exptl_absorpt_process_details 'SADABS; Bruker, 2000'
_exptl_crystal_colour colorless
_exptl_crystal_density_diffrn 1.391
_exptl_crystal_density_method 'not measured'
_exptl_crystal_description block
_exptl_crystal_F_000 2888
_exptl_crystal_size_max 0.30
_exptl_crystal_size_mid 0.27
_exptl_crystal_size_min 0.25
_platon_squeeze_details
;
;
_refine_diff_density_max 1.036
_refine_diff_density_min -0.654
_refine_diff_density_rms 0.091
_refine_ls_extinction_method none
_refine_ls_goodness_of_fit_ref 1.014
_refine_ls_hydrogen_treatment constr
_refine_ls_matrix_type full
_refine_ls_number_parameters 766
_refine_ls_number_reflns 12177
_refine_ls_number_restraints 1288
_refine_ls_restrained_S_all 1.175
_refine_ls_R_factor_all 0.0737
_refine_ls_R_factor_gt 0.0559
_refine_ls_shift/su_max 0.046
_refine_ls_shift/su_mean 0.004
_refine_ls_structure_factor_coef Fsqd
_refine_ls_weighting_details 'calc w=1/[\s^2^(Fo^2^)+(0.0716P)^2^+0.0000P] where P=(Fo^2^+2Fc^2^)/3'
_refine_ls_weighting_scheme calc
_refine_ls_wR_factor_gt 0.1392
_refine_ls_wR_factor_ref 0.1455
_reflns_number_gt 8442
_reflns_number_total 12177
_reflns_threshold_expression >2sigma(I)
_cod_data_source_file c1cc16147d.txt
_cod_data_source_block hh
_cod_original_sg_symbol_H-M 'P 21/c'
_cod_database_code 7107179

loop_
_symmetry_equiv_pos_as_xyz
'x, y, z'
'-x, y+1/2, -z+1/2'
'-x, -y, -z'
'x, -y-1/2, z-1/2'

loop_
_atom_site_label
_atom_site_type_symbol
_atom_site_fract_x
_atom_site_fract_y
_atom_site_fract_z
_atom_site_U_iso_or_equiv
_atom_site_adp_type
_atom_site_occupancy
_atom_site_symmetry_multiplicity
_atom_site_calc_flag
_atom_site_refinement_flags
C1 C 0.9508(4) 0.2834(5) 0.6548(2) 0.0573(15) Uani 1 1 d U
C2 C 0.9391(4) 0.2883(4) 0.60377(19) 0.0550(15) Uani 1 1 d U
C3 C 0.9074(4) 0.3652(5) 0.5820(2) 0.0641(17) Uani 1 1 d U
H3 H 0.8939 0.4167 0.5992 0.077 Uiso 1 1 calc R
C4 C 0.9595(4) 0.2144(5) 0.5777(2) 0.0699(18) Uani 1 1 d U
H4 H 0.9813 0.1614 0.5920 0.084 Uiso 1 1 calc R
C5 C 0.9485(4) 0.2166(5) 0.5311(2) 0.0715(18) Uani 1 1 d U
H5 H 0.9640 0.1658 0.5140 0.086 Uiso 1 1 calc R
C6 C 0.8952(4) 0.3677(5) 0.5354(2) 0.0656(16) Uani 1 1 d U
H6 H 0.8733 0.4208 0.5213 0.079 Uiso 1 1 calc R
C7 C 0.9147(4) 0.2934(5) 0.50920(19) 0.0607(16) Uani 1 1 d U
C8 C 0.9013(4) 0.3024(5) 0.45656(19) 0.0657(16) Uani 1 1 d U
C9 C 0.8141(4) 0.3386(4) 0.44273(18) 0.0539(14) Uani 1 1 d U
C10 C 0.7965(4) 0.3946(5) 0.40581(19) 0.0606(15) Uani 1 1 d U
H10 H 0.8385 0.4142 0.3884 0.073 Uiso 1 1 calc R
C11 C 0.7184(4) 0.4227(4) 0.39374(19) 0.0573(15) Uani 1 1 d U
H11 H 0.7078 0.4596 0.3680 0.069 Uiso 1 1 calc R
C12 C 0.6558(4) 0.3964(4) 0.41974(18) 0.0490(14) Uani 1 1 d U
C13 C 0.6732(4) 0.3413(4) 0.45666(19) 0.0600(16) Uani 1 1 d U
H13 H 0.6314 0.3231 0.4746 0.072 Uiso 1 1 calc R
C14 C 0.7513(4) 0.3117(5) 0.4682(2) 0.0634(16) Uani 1 1 d U
H14 H 0.7616 0.2732 0.4934 0.076 Uiso 1 1 calc R
C15 C -0.0984(4) 0.7956(5) 0.6994(2) 0.0580(16) Uani 1 1 d U
C16 C -0.1589(4) 0.8250(4) 0.6637(2) 0.0561(15) Uani 1 1 d U
C17 C -0.2164(5) 0.8912(5) 0.6717(2) 0.0742(19) Uani 1 1 d U
H17 H -0.2208 0.9138 0.7012 0.089 Uiso 1 1 calc R
C18 C 0.5708(4) 0.4302(4) 0.4083(2) 0.0559(15) Uani 1 1 d U
C19 C -0.2067(5) 0.8240(5) 0.5848(3) 0.091(2) Uani 1 1 d U
H19 H -0.2031 0.8002 0.5554 0.109 Uiso 1 1 calc R
C20 C -0.1573(5) 0.7890(5) 0.6202(2) 0.0748(19) Uani 1 1 d U
H20 H -0.1223 0.7402 0.6148 0.090 Uiso 1 1 calc R
C21 C -0.2617(5) 0.8939(5) 0.5920(3) 0.090(2) Uani 1 1 d U
C22 C -0.3211(6) 0.9337(5) 0.5546(3) 0.108 Uani 1 1 d DU
C23 C -0.3350(6) 1.0384(5) 0.5627(3) 0.102(2) Uani 1 1 d U
C24 C -0.2705(5) 1.0956(5) 0.5739(3) 0.093(2) Uani 1 1 d U
H24 H -0.2182 1.0711 0.5769 0.112 Uiso 1 1 calc R
C25 C -0.2822(5) 1.1889(5) 0.5808(2) 0.0737(19) Uani 1 1 d U
H25 H -0.2377 1.2259 0.5900 0.088 Uiso 1 1 calc R
C26 C -0.4110(6) 1.0775(6) 0.5544(3) 0.116(3) Uani 1 1 d U
H26 H -0.4552 1.0406 0.5447 0.140 Uiso 1 1 calc R
C27 C -0.4209(5) 1.1734(5) 0.5606(3) 0.103(3) Uani 1 1 d U
H27 H -0.4722 1.1997 0.5551 0.124 Uiso 1 1 calc R
C28 C -0.3569(5) 1.2287(4) 0.5745(2) 0.0676(18) Uani 1 1 d U
C29 C -0.3709(5) 1.3306(4) 0.5819(2) 0.0589(16) Uani 1 1 d U
C30 C -0.3975(9) 0.8826(10) 0.5519(6) 0.173 Uani 1 1 d DU
C31 C -0.2824(9) 0.9290(12) 0.5097(6) 0.173 Uani 1 1 d DU
C32 C 0.9670(5) 0.3682(7) 0.4410(2) 0.081(2) Uani 1 1 d U
C33 C 0.9084(6) 0.2089(7) 0.4321(3) 0.087(2) Uani 1 1 d U
C34 C 0.3953(4) 0.3994(4) 0.5066(2) 0.066 Uani 1 1 d U
H34 H 0.4514 0.3995 0.5047 0.079 Uiso 1 1 calc R
C35 C 0.3636(4) 0.3632(4) 0.5457(2) 0.061 Uani 1 1 d U
H35 H 0.3979 0.3397 0.5694 0.073 Uiso 1 1 calc R
C36 C 0.2690(4) 0.4322(4) 0.4762(2) 0.0579(16) Uani 1 1 d U
H36 H 0.2358 0.4570 0.4523 0.069 Uiso 1 1 calc R
C37 C 0.2321(4) 0.3978(4) 0.51221(19) 0.0555(15) Uani 1 1 d U
H37 H 0.1758 0.3976 0.5128 0.067 Uiso 1 1 calc R
C38 C 0.2819(4) 0.3625(4) 0.5487(2) 0.059 Uani 1 1 d U
C39 C 0.0659(4) 0.5774(4) 0.7116(2) 0.0576(15) Uani 1 1 d U
H39 H 0.0100 0.5858 0.7066 0.069 Uiso 1 1 calc R
C40 C 0.1879(4) 0.6299(5) 0.7417(2) 0.0622(16) Uani 1 1 d U
H40 H 0.2184 0.6742 0.7584 0.075 Uiso 1 1 calc R
C41 C 0.2270(4) 0.5542(4) 0.7263(2) 0.0584(15) Uani 1 1 d U
H41 H 0.2831 0.5483 0.7317 0.070 Uiso 1 1 calc R
C42 C 0.0988(4) 0.4987(4) 0.69555(19) 0.0527(14) Uani 1 1 d U
H42 H 0.0665 0.4541 0.6802 0.063 Uiso 1 1 calc R
C43 C 0.1831(4) 0.4863(4) 0.70276(19) 0.0510(14) Uani 1 1 d U
C44 C 0.2796(4) 0.1542(4) 0.76980(19) 0.0554(15) Uani 1 1 d U
C45 C 0.3594(4) 0.1659(5) 0.7816(2) 0.080(2) Uani 1 1 d U
H45 H 0.3922 0.2007 0.7634 0.095 Uiso 1 1 calc R
C46 C 0.2344(4) 0.1015(5) 0.7976(2) 0.0644(17) Uani 1 1 d U
H46 H 0.1792 0.0920 0.7905 0.077 Uiso 1 1 calc R
C47 C 0.2719(4) 0.0635(4) 0.8359(2) 0.0605(16) Uani 1 1 d U
H47 H 0.2407 0.0272 0.8544 0.073 Uiso 1 1 calc R
C48 C 0.3908(4) 0.1251(5) 0.8213(2) 0.080(2) Uani 1 1 d U
H48 H 0.4458 0.1341 0.8294 0.096 Uiso 1 1 calc R
C49 C 0.1784(4) 0.0261(4) 0.6693(2) 0.0634(16) Uani 1 1 d U
C50 C 0.0945(5) 0.0239(5) 0.6755(3) 0.093(2) Uani 1 1 d U
H50 H 0.0602 0.0703 0.6633 0.112 Uiso 1 1 calc RD
C51 C 0.2218(5) -0.0476(5) 0.6846(3) 0.093(2) Uani 1 1 d U
H51 H 0.2771 -0.0516 0.6801 0.111 Uiso 1 1 calc R
C52 C 0.0658(5) -0.0443(5) 0.6987(3) 0.089(2) Uani 1 1 d U
H52 H 0.0109 -0.0417 0.7041 0.107 Uiso 1 1 calc R
C53 C 0.1830(5) -0.1176(5) 0.7072(3) 0.093(2) Uani 1 1 d U
H53 H 0.2138 -0.1687 0.7173 0.111 Uiso 1 1 calc R
C54 C 0.1772(4) 0.3364(4) 0.66964(19) 0.0508(14) Uani 1 1 d U
H54A H 0.1444 0.3557 0.6425 0.061 Uiso 1 1 calc R
H54B H 0.1410 0.3142 0.6921 0.061 Uiso 1 1 calc R
C55 C 0.2924(4) 0.2920(4) 0.62218(17) 0.0489(14) Uani 1 1 d U
H55A H 0.3289 0.3394 0.6351 0.059 Uiso 1 1 calc R
H55B H 0.3246 0.2403 0.6122 0.059 Uiso 1 1 calc R
C56 C 0.2894(4) 0.2312(4) 0.69904(19) 0.0575(15) Uani 1 1 d U
H56A H 0.3298 0.1868 0.6902 0.069 Uiso 1 1 calc R
H56B H 0.3174 0.2851 0.7123 0.069 Uiso 1 1 calc R
C57 C 0.1814(4) 0.1820(4) 0.6395(2) 0.0654(17) Uani 1 1 d U
H57A H 0.1309 0.1833 0.6548 0.078 Uiso 1 1 calc R
H57B H 0.1683 0.1915 0.6071 0.078 Uiso 1 1 calc R
C58 C 0.2350(4) 0.2597(4) 0.65756(18) 0.0485(13) Uani 1 1 d U
C60 C -0.2683(5) 0.9247(5) 0.6359(3) 0.089(2) Uani 1 1 d U
H60 H -0.3078 0.9684 0.6418 0.107 Uiso 1 1 calc R
Cd1 Cd 0.41048(3) 0.48914(3) 0.410806(13) 0.04646(15) Uani 1 1 d .
Cd2 Cd 0.03883(3) 0.77231(3) 0.753169(14) 0.05333(16) Uani 1 1 d .
F1 F 0.9534(3) 0.4551(4) 0.45287(15) 0.1008(14) Uani 1 1 d U
F2 F 0.9749(3) 0.3671(4) 0.39643(13) 0.1131(17) Uani 1 1 d .
F3 F 1.0398(3) 0.3461(4) 0.46064(15) 0.1227(19) Uani 1 1 d .
F4 F 0.8874(3) 0.2165(4) 0.38794(13) 0.122(2) Uani 1 1 d .
F5 F 0.8597(3) 0.1451(3) 0.44886(16) 0.1041(15) Uani 1 1 d .
F6 F 0.9831(3) 0.1739(4) 0.43534(15) 0.128(2) Uani 1 1 d .
F7 F -0.3788(5) 0.7857(4) 0.5518(3) 0.210(4) Uani 1 1 d U
F8 F -0.4362(4) 0.8896(4) 0.5896(3) 0.188(3) Uani 1 1 d U
F9 F -0.4486(6) 0.8914(5) 0.5187(3) 0.258(4) Uani 1 1 d U
F10 F -0.2821(6) 0.8409(4) 0.4904(2) 0.216(4) Uani 1 1 d U
F11 F -0.3314(7) 0.9759(5) 0.4761(2) 0.254(4) Uani 1 1 d U
F12 F -0.2110(6) 0.9573(4) 0.50758(17) 0.202(4) Uani 1 1 d .
N1 N 0.3487(3) 0.4338(3) 0.47191(14) 0.0459(11) Uani 1 1 d .
N2 N 0.1090(3) 0.6443(3) 0.73422(16) 0.0569(13) Uani 1 1 d .
N3 N 0.3492(3) 0.0747(3) 0.84859(15) 0.0580(13) Uani 1 1 d .
N4 N 0.1065(4) -0.1164(4) 0.71512(17) 0.0636(14) Uani 1 1 d .
O1 O 0.5188(3) 0.4109(3) 0.43569(16) 0.0759(13) Uani 1 1 d .
O2 O 0.5543(3) 0.4770(4) 0.37394(16) 0.0789(14) Uani 1 1 d .
O3 O 0.9232(3) 0.3480(4) 0.67757(14) 0.0842(15) Uani 1 1 d .
O4 O 0.9864(3) 0.2174(3) 0.67394(14) 0.0713(13) Uani 1 1 d .
O5 O -0.4394(3) 1.3629(3) 0.57380(17) 0.0779(14) Uani 1 1 d .
O6 O -0.3123(3) 1.3794(3) 0.59561(15) 0.0700(12) Uani 1 1 d .
O7 O -0.0560(3) 0.7251(3) 0.69330(15) 0.0745(13) Uani 1 1 d .
O8 O -0.0862(3) 0.8451(3) 0.73422(14) 0.0697(12) Uani 1 1 d .
O9 O 0.2428(2) 0.3290(3) 0.58432(12) 0.0522(10) Uani 1 1 d .
O10 O 0.2240(2) 0.4132(3) 0.68790(13) 0.0569(10) Uani 1 1 d .
O11 O 0.2186(3) 0.0931(3) 0.64626(16) 0.0738(13) Uani 1 1 d .
O12 O 0.2394(2) 0.1904(3) 0.73152(13) 0.0607(11) Uani 1 1 d .

loop_
_atom_site_aniso_label
_atom_site_aniso_U_11
_atom_site_aniso_U_22
_atom_site_aniso_U_33
_atom_site_aniso_U_23
_atom_site_aniso_U_13
_atom_site_aniso_U_12
C1 0.052(4) 0.073(4) 0.048(3) -0.006(3) 0.003(3) 0.000(3)
C2 0.046(3) 0.072(4) 0.047(3) -0.001(3) -0.003(3) 0.010(3)
C3 0.070(4) 0.076(4) 0.046(3) -0.009(3) 0.000(3) 0.014(3)
C4 0.074(4) 0.081(4) 0.053(3) -0.001(3) -0.012(3) 0.024(4)
C5 0.069(4) 0.092(4) 0.052(3) -0.013(3) -0.004(3) 0.028(3)
C6 0.070(4) 0.080(4) 0.046(3) 0.001(3) -0.002(3) 0.021(3)
C7 0.056(4) 0.084(4) 0.040(3) -0.006(3) -0.004(3) 0.021(3)
C8 0.064(4) 0.091(4) 0.042(3) 0.000(3) -0.001(3) 0.018(3)
C9 0.046(3) 0.079(4) 0.036(3) -0.002(3) 0.004(2) 0.010(3)
C10 0.051(3) 0.089(4) 0.043(3) 0.009(3) 0.010(3) 0.000(3)
C11 0.058(4) 0.074(4) 0.039(3) 0.012(3) 0.005(3) 0.004(3)
C12 0.050(3) 0.057(3) 0.041(3) -0.001(3) 0.006(3) 0.003(3)
C13 0.049(4) 0.084(4) 0.047(3) 0.008(3) 0.009(3) -0.001(3)
C14 0.063(4) 0.083(4) 0.044(3) 0.014(3) 0.003(3) 0.010(3)
C15 0.062(4) 0.057(4) 0.056(4) 0.004(3) 0.007(3) -0.001(3)
C16 0.070(4) 0.045(3) 0.053(3) -0.003(3) 0.002(3) 0.012(3)
C17 0.092(5) 0.064(4) 0.066(4) -0.014(3) -0.005(4) 0.019(4)
C18 0.057(4) 0.059(4) 0.051(3) -0.009(3) -0.002(3) -0.001(3)
C19 0.118(5) 0.068(4) 0.082(4) -0.021(3) -0.032(4) 0.030(4)
C20 0.101(5) 0.061(4) 0.060(4) -0.010(3) -0.006(4) 0.032(4)
C21 0.112(5) 0.054(4) 0.096(4) -0.022(3) -0.048(4) 0.025(4)
C22 0.125 0.066 0.122 -0.015 -0.071 0.054
C23 0.116(5) 0.058(4) 0.122(5) -0.019(4) -0.067(4) 0.031(4)
C24 0.102(5) 0.071(4) 0.101(4) -0.015(4) -0.041(4) 0.032(4)
C25 0.079(4) 0.057(4) 0.081(4) -0.007(3) -0.023(4) 0.017(3)
C26 0.113(5) 0.077(4) 0.150(5) -0.016(4) -0.062(4) 0.009(4)
C27 0.099(5) 0.062(4) 0.139(6) -0.017(4) -0.062(5) 0.018(4)
C28 0.074(4) 0.052(4) 0.073(4) -0.005(3) -0.023(4) 0.009(3)
C29 0.072(4) 0.051(4) 0.053(3) 0.003(3) -0.007(3) 0.006(4)
C30 0.142 0.099 0.266 0.009 -0.087 -0.005
C31 0.164 0.143 0.204 -0.050 -0.039 0.033
C32 0.059(4) 0.125(5) 0.059(4) 0.005(4) 0.005(3) 0.005(4)
C33 0.083(5) 0.120(6) 0.057(4) -0.023(4) -0.013(4) 0.036(5)
C34 0.066 0.070 0.061 -0.014 0.011 -0.014
C35 0.062 0.068 0.054 0.007 0.007 0.008
C36 0.056(4) 0.070(4) 0.047(3) 0.013(3) 0.002(3) 0.013(3)
C37 0.044(3) 0.071(4) 0.051(3) 0.011(3) -0.001(3) 0.009(3)
C38 0.072 0.051 0.057 0.013 0.019 0.010
C39 0.049(4) 0.058(4) 0.066(4) 0.006(3) 0.007(3) 0.007(3)
C40 0.061(4) 0.059(4) 0.064(4) -0.004(3) -0.011(3) -0.002(3)
C41 0.051(4) 0.058(4) 0.066(4) 0.000(3) -0.002(3) 0.002(3)
C42 0.054(4) 0.052(4) 0.052(3) 0.002(3) 0.002(3) 0.001(3)
C43 0.053(4) 0.055(3) 0.046(3) 0.011(3) 0.010(3) 0.006(3)
C44 0.054(4) 0.062(4) 0.050(3) 0.012(3) 0.003(3) 0.006(3)
C45 0.070(5) 0.098(5) 0.070(4) 0.042(4) -0.003(4) -0.020(4)
C46 0.050(4) 0.086(4) 0.058(4) 0.027(3) 0.004(3) 0.004(3)
C47 0.051(4) 0.079(4) 0.052(3) 0.021(3) 0.009(3) 0.001(3)
C48 0.060(4) 0.102(5) 0.076(4) 0.042(4) -0.014(4) -0.026(4)
C49 0.069(4) 0.053(4) 0.069(4) 0.006(3) 0.011(3) 0.005(3)
C50 0.078(5) 0.074(5) 0.129(6) 0.037(4) 0.020(5) 0.016(4)
C51 0.072(5) 0.069(5) 0.138(6) 0.031(4) 0.020(4) 0.011(4)
C52 0.072(5) 0.067(5) 0.132(6) 0.031(4) 0.030(4) 0.002(4)
C53 0.080(5) 0.067(5) 0.131(6) 0.033(4) 0.006(5) 0.009(4)
C54 0.055(4) 0.053(3) 0.044(3) 0.008(3) 0.006(3) 0.001(3)
C55 0.051(3) 0.053(3) 0.043(3) 0.009(2) 0.006(3) 0.009(3)
C56 0.058(4) 0.061(4) 0.053(3) 0.023(3) 0.008(3) 0.005(3)
C57 0.071(4) 0.050(4) 0.075(4) 0.018(3) 0.004(3) 0.004(3)
C58 0.054(3) 0.049(3) 0.043(3) 0.009(2) 0.005(3) 0.005(3)
C60 0.095(5) 0.063(4) 0.104(5) -0.022(4) -0.030(4) 0.031(4)
Cd1 0.0519(3) 0.0495(3) 0.0379(2) -0.00144(17) 0.00267(18) 0.0014(2)
Cd2 0.0655(3) 0.0512(3) 0.0434(2) 0.00157(19) 0.0047(2) 0.0026(2)
F1 0.074(3) 0.135(4) 0.093(3) 0.010(3) 0.004(2) -0.030(3)
F2 0.068(3) 0.212(5) 0.062(3) 0.018(3) 0.020(2) 0.016(3)
F3 0.049(3) 0.236(6) 0.082(3) 0.024(3) -0.006(2) 0.008(3)
F4 0.149(5) 0.162(5) 0.051(2) -0.035(3) -0.016(3) 0.063(4)
F5 0.124(4) 0.095(3) 0.091(3) -0.028(3) -0.017(3) 0.021(3)
F6 0.111(4) 0.193(5) 0.081(3) -0.029(3) 0.002(3) 0.089(4)
F7 0.207(6) 0.077(4) 0.324(8) -0.049(4) -0.154(6) 0.024(4)
F8 0.119(5) 0.102(4) 0.330(8) 0.012(5) -0.075(5) -0.014(4)
F9 0.259(7) 0.146(5) 0.335(8) -0.049(5) -0.231(7) 0.033(5)
F10 0.380(9) 0.117(4) 0.135(5) -0.064(4) -0.106(5) 0.088(5)
F11 0.428(10) 0.194(6) 0.122(5) -0.037(4) -0.122(6) 0.164(7)
F12 0.418(13) 0.120(5) 0.070(3) 0.006(3) 0.037(6) 0.122(7)
N1 0.050(3) 0.053(3) 0.036(2) 0.006(2) 0.003(2) 0.007(2)
N2 0.068(4) 0.051(3) 0.052(3) 0.001(2) 0.006(3) 0.007(3)
N3 0.062(4) 0.068(4) 0.044(3) 0.010(2) 0.003(3) -0.003(3)
N4 0.076(4) 0.052(3) 0.063(3) 0.008(3) 0.011(3) 0.000(3)
O1 0.045(3) 0.099(4) 0.086(3) 0.015(3) 0.019(2) 0.014(2)
O2 0.059(3) 0.105(4) 0.071(3) 0.022(3) -0.002(2) 0.015(3)
O3 0.111(4) 0.090(4) 0.050(3) -0.005(2) -0.009(3) 0.023(3)
O4 0.079(3) 0.085(3) 0.050(2) 0.005(2) 0.000(2) 0.021(3)
O5 0.062(3) 0.053(3) 0.117(4) 0.000(3) -0.013(3) 0.016(2)
O6 0.071(3) 0.056(3) 0.080(3) -0.005(2) -0.016(3) 0.009(2)
O7 0.077(3) 0.066(3) 0.078(3) -0.010(2) -0.010(3) 0.028(3)
O8 0.076(3) 0.081(3) 0.052(3) -0.008(2) 0.002(2) 0.010(3)
O9 0.049(2) 0.066(3) 0.042(2) 0.0141(18) 0.0064(18) 0.0024(19)
O10 0.052(3) 0.056(3) 0.064(3) -0.005(2) 0.012(2) 0.002(2)
O11 0.070(3) 0.053(3) 0.101(3) 0.011(2) 0.022(3) 0.001(2)
O12 0.053(3) 0.079(3) 0.050(2) 0.029(2) 0.008(2) 0.007(2)

loop_
_atom_type_symbol
_atom_type_description
_atom_type_scat_dispersion_real
_atom_type_scat_dispersion_imag
_atom_type_scat_source
C C 0.0033 0.0016 'International Tables Vol C Tables 4.2.6.8 and 6.1.1.4'
H H 0.0000 0.0000 'International Tables Vol C Tables 4.2.6.8 and 6.1.1.4'
N N 0.0061 0.0033 'International Tables Vol C Tables 4.2.6.8 and 6.1.1.4'
O O 0.0106 0.0060 'International Tables Vol C Tables 4.2.6.8 and 6.1.1.4'
F F 0.0171 0.0103 'International Tables Vol C Tables 4.2.6.8 and 6.1.1.4'
Cd Cd -0.8075 1.2024 'International Tables Vol C Tables 4.2.6.8 and 6.1.1.4'

loop_
_geom_angle_atom_site_label_1
_geom_angle_atom_site_label_2
_geom_angle_atom_site_label_3
_geom_angle
_geom_angle_site_symmetry_1
_geom_angle_site_symmetry_3
O4 C1 O3 120.7(6) . .
O4 C1 C2 121.1(6) . .
O3 C1 C2 118.2(6) . .
O4 C1 Cd2 60.2(3) . 2_646
O3 C1 Cd2 60.7(3) . 2_646
C2 C1 Cd2 176.2(4) . 2_646
C4 C2 C3 118.3(6) . .
C4 C2 C1 120.2(6) . .
C3 C2 C1 121.6(6) . .
C2 C3 C6 120.9(6) . .
C2 C3 H3 119.6 . .
C6 C3 H3 119.6 . .
C2 C4 C5 121.3(6) . .
C2 C4 H4 119.3 . .
C5 C4 H4 119.3 . .
C4 C5 C7 120.4(6) . .
C4 C5 H5 119.8 . .
C7 C5 H5 119.8 . .
C3 C6 C7 121.1(6) . .
C3 C6 H6 119.4 . .
C7 C6 H6 119.4 . .
C6 C7 C5 118.0(5) . .
C6 C7 C8 118.1(6) . .
C5 C7 C8 123.8(6) . .
C33 C8 C32 109.0(7) . .
C33 C8 C7 112.5(6) . .
C32 C8 C7 106.9(6) . .
C33 C8 C9 105.6(6) . .
C32 C8 C9 112.0(6) . .
C7 C8 C9 110.8(5) . .
C10 C9 C14 118.0(6) . .
C10 C9 C8 123.2(6) . .
C14 C9 C8 118.8(5) . .
C9 C10 C11 121.6(6) . .
C9 C10 H10 119.2 . .
C11 C10 H10 119.2 . .
C10 C11 C12 120.1(5) . .
C10 C11 H11 120.0 . .
C12 C11 H11 120.0 . .
C13 C12 C11 118.4(6) . .
C13 C12 C18 120.9(5) . .
C11 C12 C18 120.7(5) . .
C12 C13 C14 121.4(6) . .
C12 C13 H13 119.3 . .
C14 C13 H13 119.3 . .
C9 C14 C13 120.4(6) . .
C9 C14 H14 119.8 . .
C13 C14 H14 119.8 . .
O8 C15 O7 121.2(6) . .
O8 C15 C16 119.1(6) . .
O7 C15 C16 119.5(6) . .
O8 C15 Cd2 60.7(3) . .
O7 C15 Cd2 61.8(3) . .
C16 C15 Cd2 164.5(5) . .
C20 C16 C17 118.3(6) . .
C20 C16 C15 120.1(6) . .
C17 C16 C15 121.5(6) . .
C16 C17 C60 120.3(6) . .
C16 C17 H17 119.8 . .
C60 C17 H17 119.8 . .
O2 C18 O1 121.8(6) . .
O2 C18 C12 121.0(6) . .
O1 C18 C12 117.2(6) . .
C20 C19 C21 120.9(7) . .
C20 C19 H19 119.6 . .
C21 C19 H19 119.6 . .
C19 C20 C16 121.0(6) . .
C19 C20 H20 119.5 . .
C16 C20 H20 119.5 . .
C60 C21 C19 118.3(7) . .
C60 C21 C22 117.7(7) . .
C19 C21 C22 123.8(7) . .
C30 C22 C31 110.3(11) . .
C30 C22 C21 111.0(9) . .
C31 C22 C21 108.8(9) . .
C30 C22 C23 111.3(9) . .
C31 C22 C23 104.7(10) . .
C21 C22 C23 110.4(6) . .
C24 C23 C26 118.6(7) . .
C24 C23 C22 120.2(8) . .
C26 C23 C22 120.9(8) . .
C23 C24 C25 120.7(8) . .
C23 C24 H24 119.7 . .
C25 C24 H24 119.7 . .
C28 C25 C24 121.8(7) . .
C28 C25 H25 119.1 . .
C24 C25 H25 119.1 . .
C23 C26 C27 119.4(8) . .
C23 C26 H26 120.3 . .
C27 C26 H26 120.3 . .
C28 C27 C26 121.2(8) . .
C28 C27 H27 119.4 . .
C26 C27 H27 119.4 . .
C25 C28 C27 118.1(7) . .
C25 C28 C29 122.6(7) . .
C27 C28 C29 119.3(7) . .
O5 C29 O6 122.3(6) . .
O5 C29 C28 119.3(6) . .
O6 C29 C28 118.4(6) . .
O5 C29 Cd1 54.9(3) . 3_576
O6 C29 Cd1 67.4(3) . 3_576
C28 C29 Cd1 173.9(5) . 3_576
F9 C30 F8 107.8(14) . .
F9 C30 F7 103.4(11) . .
F8 C30 F7 101.1(12) . .
F9 C30 C22 121.8(14) . .
F8 C30 C22 112.5(13) . .
F7 C30 C22 107.9(11) . .
F12 C31 F10 104.3(13) . .
F12 C31 F11 107.9(15) . .
F10 C31 F11 99.8(11) . .
F12 C31 C22 119.1(13) . .
F10 C31 C22 114.3(13) . .
F11 C31 C22 109.7(11) . .
F2 C32 F1 107.5(7) . .
F2 C32 F3 106.2(6) . .
F1 C32 F3 106.0(7) . .
F2 C32 C8 113.9(7) . .
F1 C32 C8 111.8(6) . .
F3 C32 C8 110.9(7) . .
F4 C33 F6 106.5(7) . .
F4 C33 F5 107.0(7) . .
F6 C33 F5 106.8(8) . .
F4 C33 C8 111.3(7) . .
F6 C33 C8 113.5(7) . .
F5 C33 C8 111.4(7) . .
N1 C34 C35 122.7(6) . .
N1 C34 H34 118.6 . .
C35 C34 H34 118.6 . .
C38 C35 C34 119.1(6) . .
C38 C35 H35 120.5 . .
C34 C35 H35 120.5 . .
N1 C36 C37 125.6(5) . .
N1 C36 H36 117.2 . .
C37 C36 H36 117.2 . .
C36 C37 C38 117.4(6) . .
C36 C37 H37 121.3 . .
C38 C37 H37 121.3 . .
O9 C38 C35 125.4(6) . .
O9 C38 C37 115.8(6) . .
C35 C38 C37 118.8(5) . .
N2 C39 C42 124.1(6) . .
N2 C39 H39 118.0 . .
C42 C39 H39 118.0 . .
N2 C40 C41 123.7(6) . .
N2 C40 H40 118.2 . .
C41 C40 H40 118.2 . .
C40 C41 C43 119.4(6) . .
C40 C41 H41 120.3 . .
C43 C41 H41 120.3 . .
C39 C42 C43 118.0(6) . .
C39 C42 H42 121.0 . .
C43 C42 H42 121.0 . .
O10 C43 C41 117.6(6) . .
O10 C43 C42 124.4(6) . .
C41 C43 C42 118.0(6) . .
C45 C44 O12 125.1(6) . .
C45 C44 C46 118.4(6) . .
O12 C44 C46 116.5(6) . .
C44 C45 C48 118.0(6) . .
C44 C45 H45 121.0 . .
C48 C45 H45 121.0 . .
C47 C46 C44 118.6(6) . .
C47 C46 H46 120.7 . .
C44 C46 H46 120.7 . .
N3 C47 C46 124.2(6) . .
N3 C47 H47 117.9 . .
C46 C47 H47 117.9 . .
N3 C48 C45 124.9(7) . .
N3 C48 H48 117.5 . .
C45 C48 H48 117.5 . .
C51 C49 O11 117.1(7) . .
C51 C49 C50 116.5(7) . .
O11 C49 C50 126.2(6) . .
C52 C50 C49 118.6(7) . .
C52 C50 H50 120.7 . .
C49 C50 H50 120.7 . .
C49 C51 C53 118.9(8) . .
C49 C51 H51 120.6 . .
C53 C51 H51 120.6 . .
C50 C52 N4 126.6(8) . .
C50 C52 H52 116.7 . .
N4 C52 H52 116.7 . .
N4 C53 C51 124.1(7) . .
N4 C53 H53 117.9 . .
C51 C53 H53 117.9 . .
O10 C54 C58 108.6(5) . .
O10 C54 H54A 110.0 . .
C58 C54 H54A 110.0 . .
O10 C54 H54B 110.0 . .
C58 C54 H54B 110.0 . .
H54A C54 H54B 108.3 . .
O9 C55 C58 107.0(4) . .
O9 C55 H55A 110.3 . .
C58 C55 H55A 110.3 . .
O9 C55 H55B 110.3 . .
C58 C55 H55B 110.3 . .
H55A C55 H55B 108.6 . .
O12 C56 C58 108.0(5) . .
O12 C56 H56A 110.1 . .
C58 C56 H56A 110.1 . .
O12 C56 H56B 110.1 . .
C58 C56 H56B 110.1 . .
H56A C56 H56B 108.4 . .
O11 C57 C58 112.4(5) . .
O11 C57 H57A 109.1 . .
C58 C57 H57A 109.1 . .
O11 C57 H57B 109.1 . .
C58 C57 H57B 109.1 . .
H57A C57 H57B 107.9 . .
C57 C58 C54 105.1(5) . .
C57 C58 C56 112.6(5) . .
C54 C58 C56 110.9(5) . .
C57 C58 C55 111.5(5) . .
C54 C58 C55 111.4(5) . .
C56 C58 C55 105.5(5) . .
C21 C60 C17 120.8(7) . .
C21 C60 H60 119.6 . .
C17 C60 H60 119.6 . .
O1 Cd1 O5 105.41(18) . 3_576
O1 Cd1 N3 112.06(19) . 4_565
O5 Cd1 N3 129.94(18) 3_576 4_565
O1 Cd1 N1 87.45(17) . .
O5 Cd1 N1 106.16(18) 3_576 .
N3 Cd1 N1 107.45(18) 4_565 .
O1 Cd1 O6 157.81(17) . 3_576
O5 Cd1 O6 54.29(15) 3_576 3_576
N3 Cd1 O6 89.69(17) 4_565 3_576
N1 Cd1 O6 90.16(16) . 3_576
O1 Cd1 C29 131.7(2) . 3_576
O5 Cd1 C29 26.93(18) 3_576 3_576
N3 Cd1 C29 111.40(19) 4_565 3_576
N1 Cd1 C29 98.75(18) . 3_576
O6 Cd1 C29 27.36(17) 3_576 3_576
N2 Cd2 N4 100.2(2) . 1_565
N2 Cd2 O4 94.22(17) . 2_656
N4 Cd2 O4 143.56(18) 1_565 2_656
N2 Cd2 O8 139.50(18) . .
N4 Cd2 O8 91.21(19) 1_565 .
O4 Cd2 O8 99.21(16) 2_656 .
N2 Cd2 O3 118.54(19) . 2_656
N4 Cd2 O3 89.18(18) 1_565 2_656
O4 Cd2 O3 54.70(16) 2_656 2_656
O8 Cd2 O3 100.19(17) . 2_656
N2 Cd2 O7 84.69(17) . .
N4 Cd2 O7 99.16(19) 1_565 .
O4 Cd2 O7 115.47(17) 2_656 .
O8 Cd2 O7 55.04(15) . .
O3 Cd2 O7 153.69(18) 2_656 .
N2 Cd2 C15 112.4(2) . .
N4 Cd2 C15 92.6(2) 1_565 .
O4 Cd2 C15 112.49(18) 2_656 .
O8 Cd2 C15 27.64(16) . .
O3 Cd2 C15 127.8(2) 2_656 .
O7 Cd2 C15 27.76(16) . .
N2 Cd2 C1 107.10(18) . 2_656
N4 Cd2 C1 116.5(2) 1_565 2_656
O4 Cd2 C1 27.17(16) 2_656 2_656
O8 Cd2 C1 101.93(17) . 2_656
O3 Cd2 C1 27.56(17) 2_656 2_656
O7 Cd2 C1 138.80(19) . 2_656
C15 Cd2 C1 125.0(2) . 2_656
C34 N1 C36 116.4(5) . .
C34 N1 Cd1 118.0(4) . .
C36 N1 Cd1 125.5(4) . .
C40 N2 C39 116.8(5) . .
C40 N2 Cd2 126.9(4) . .
C39 N2 Cd2 116.3(4) . .
C48 N3 C47 115.7(5) . .
C48 N3 Cd1 120.2(4) . 4_566
C47 N3 Cd1 124.1(4) . 4_566
C53 N4 C52 115.1(6) . .
C53 N4 Cd2 126.2(5) . 1_545
C52 N4 Cd2 118.7(5) . 1_545
C18 O1 Cd1 104.6(4) . .
C1 O3 Cd2 91.8(4) . 2_646
C1 O4 Cd2 92.7(4) . 2_646
C29 O5 Cd1 98.1(4) . 3_576
C29 O6 Cd1 85.3(4) . 3_576
C15 O7 Cd2 90.5(4) . .
C15 O8 Cd2 91.7(4) . .
C38 O9 C55 116.9(5) . .
C43 O10 C54 117.4(5) . .
C49 O11 C57 118.7(5) . .
C44 O12 C56 115.8(5) . .

loop_
_geom_bond_atom_site_label_1
_geom_bond_atom_site_label_2
_geom_bond_distance
_geom_bond_site_symmetry_2
C1 O4 1.231(7) .
C1 O3 1.247(7) .
C1 C2 1.495(8) .
C1 Cd2 2.693(6) 2_646
C2 C4 1.363(8) .
C2 C3 1.364(8) .
C3 C6 1.366(8) .
C3 H3 0.9300 .
C4 C5 1.366(8) .
C4 H4 0.9300 .
C5 C7 1.377(8) .
C5 H5 0.9300 .
C6 C7 1.367(8) .
C6 H6 0.9300 .
C7 C8 1.548(8) .
C8 C33 1.532(10) .
C8 C32 1.530(10) .
C8 C9 1.556(8) .
C9 C10 1.364(8) .
C9 C14 1.370(8) .
C10 C11 1.372(8) .
C10 H10 0.9300 .
C11 C12 1.376(8) .
C11 H11 0.9300 .
C12 C13 1.356(8) .
C12 C18 1.498(8) .
C13 C14 1.376(8) .
C13 H13 0.9300 .
C14 H14 0.9300 .
C15 O8 1.247(7) .
C15 O7 1.252(7) .
C15 C16 1.459(8) .
C15 Cd2 2.688(7) .
C16 C20 1.376(8) .
C16 C17 1.375(9) .
C17 C60 1.394(9) .
C17 H17 0.9300 .
C18 O2 1.226(7) .
C18 O1 1.243(7) .
C19 C20 1.371(9) .
C19 C21 1.380(10) .
C19 H19 0.9300 .
C20 H20 0.9300 .
C21 C60 1.368(10) .
C21 C22 1.530(9) .
C22 C30 1.455(13) .
C22 C31 1.499(15) .
C22 C23 1.545(10) .
C23 C24 1.366(11) .
C23 C26 1.379(11) .
C24 C25 1.373(9) .
C24 H24 0.9300 .
C25 C28 1.358(9) .
C25 H25 0.9300 .
C26 C27 1.402(10) .
C26 H26 0.9300 .
C27 C28 1.363(10) .
C27 H27 0.9300 .
C28 C29 1.502(9) .
C29 O5 1.229(8) .
C29 O6 1.239(7) .
C29 Cd1 2.686(6) 3_576
C30 F9 1.250(14) .
C30 F8 1.313(18) .
C30 F7 1.428(14) .
C31 F12 1.250(16) .
C31 F10 1.389(16) .
C31 F11 1.404(16) .
C32 F2 1.319(8) .
C32 F1 1.321(9) .
C32 F3 1.334(8) .
C33 F4 1.320(8) .
C33 F6 1.327(9) .
C33 F5 1.335(10) .
C34 N1 1.328(7) .
C34 C35 1.390(8) .
C34 H34 0.9300 .
C35 C38 1.354(8) .
C35 H35 0.9300 .
C36 N1 1.328(7) .
C36 C37 1.345(8) .
C36 H36 0.9300 .
C37 C38 1.398(8) .
C37 H37 0.9300 .
C38 O9 1.350(6) .
C39 N2 1.344(7) .
C39 C42 1.353(8) .
C39 H39 0.9300 .
C40 N2 1.320(8) .
C40 C41 1.359(8) .
C40 H40 0.9300 .
C41 C43 1.373(8) .
C41 H41 0.9300 .
C42 C43 1.402(8) .
C42 H42 0.9300 .
C43 O10 1.337(7) .
C44 C45 1.347(9) .
C44 O12 1.366(6) .
C44 C46 1.369(8) .
C45 C48 1.372(8) .
C45 H45 0.9300 .
C46 C47 1.359(8) .
C46 H46 0.9300 .
C47 N3 1.312(7) .
C47 H47 0.9300 .
C48 N3 1.306(7) .
C48 H48 0.9300 .
C49 C51 1.339(9) .
C49 O11 1.372(7) .
C49 C50 1.407(10) .
C50 C52 1.300(9) .
C50 H50 0.9300 .
C51 C53 1.384(10) .
C51 H51 0.9300 .
C52 N4 1.309(8) .
C52 H52 0.9300 .
C53 N4 1.298(9) .
C53 H53 0.9300 .
C54 O10 1.429(7) .
C54 C58 1.515(8) .
C54 H54A 0.9700 .
C54 H54B 0.9700 .
C55 O9 1.434(6) .
C55 C58 1.521(8) .
C55 H55A 0.9700 .
C55 H55B 0.9700 .
C56 O12 1.425(6) .
C56 C58 1.517(8) .
C56 H56A 0.9700 .
C56 H56B 0.9700 .
C57 O11 1.427(7) .
C57 C58 1.499(8) .
C57 H57A 0.9700 .
C57 H57B 0.9700 .
C60 H60 0.9300 .
Cd1 O1 2.193(4) .
Cd1 O5 2.221(4) 3_576
Cd1 N3 2.221(5) 4_565
Cd1 N1 2.261(4) .
Cd1 O6 2.488(4) 3_576
Cd1 C29 2.686(6) 3_576
Cd2 N2 2.263(5) .
Cd2 N4 2.283(5) 1_565
Cd2 O4 2.339(4) 2_656
Cd2 O8 2.344(5) .
Cd2 O3 2.349(4) 2_656
Cd2 O7 2.368(5) .
Cd2 C1 2.693(6) 2_656
N3 Cd1 2.221(5) 4_566
N4 Cd2 2.283(5) 1_545
O3 Cd2 2.349(4) 2_646
O4 Cd2 2.339(4) 2_646
O5 Cd1 2.221(4) 3_576
O6 Cd1 2.488(4) 3_576

loop_
_platon_squeeze_void_nr
_platon_squeeze_void_average_x
_platon_squeeze_void_average_y
_platon_squeeze_void_average_z
_platon_squeeze_void_volume
_platon_squeeze_void_count_electrons
_platon_squeeze_void_content
1 0.500 -0.045 0.250 676 118 ' '
2 0.000 0.000 0.500 135 9 ' '
3 0.500 0.015 0.750 676 118 ' '
4 0.127 0.218 0.518 12 1 ' '
5 0.126 0.284 0.018 12 1 ' '
6 1.000 0.500 0.000 134 9 ' '
7 0.873 0.718 0.982 12 1 ' '
8 0.873 0.782 0.482 11 1 ' '
